data_4321421
loop_
_publ_author_name
'Giannis S. Papaefstathiou'
'Catherine P. Raptopoulou'
'Alexandros Tsohos'
'Aris Terzis'
'Evangelos G. Bakalbassis'
'Spyros P. Perlepes'

_publ_section_title
;
 Alcoholysis of 2,2'-Pyridil, (2-C5H4N)C(O)C(O)(2-C5H4N), in the Presence
 of Copper(II): A Family of Planar Pentanuclear Copper(II) Complexes
 Stabilized by [(2-C5H4N)C(O)(OR)C(O)(OR)(2-C5H4N)]2- and Carboxylate
 Ligands
;
_journal_name_full 'Inorganic Chemistry'
_journal_page_first 4658
_journal_page_last 4662
_journal_paper_doi 10.1021/ic991169k
_journal_volume 39
_journal_year 2000
_chemical_formula_sum 'C72 H90 Cu5 N4 O22'
_chemical_formula_weight 1681.24
_chemical_name_systematic
; 
 ? 
;
_space_group_IT_number 2
_symmetry_cell_setting triclinic
_symmetry_space_group_name_Hall '-P 1'
_symmetry_space_group_name_H-M 'P -1'
_atom_sites_solution_hydrogens geom
_atom_sites_solution_primary direct
_atom_sites_solution_secondary difmap
_audit_creation_method SHELXL
_cell_angle_alpha 111.29(1)
_cell_angle_beta 92.93(1)
_cell_angle_gamma 114.33(1)
_cell_formula_units_Z 1
_cell_length_a 12.488(5)
_cell_length_b 12.200(5)
_cell_length_c 15.373(6)
_cell_measurement_reflns_used 25
_cell_measurement_temperature 298
_cell_measurement_theta_max 11.6
_cell_measurement_theta_min 5.4
_cell_volume 1932.1(14)
_computing_cell_refinement 'Program LEAST (UCLA Crystallographic package, C.E.Strouse, 1994)'
_computing_data_collection 'Program COLLECT (UCLA Crystallographic package, C.E.Strouse, 1994)'
_computing_data_reduction 'Program REDUCE (UCLA Crystallographic package, C.E.Strouse, 1994)'
_computing_molecular_graphics ORTEP
_computing_structure_refinement 'SHELXL-93 (Sheldrick, 1993)'
_computing_structure_solution 'SHELXS-86 (Sheldrick, 1990)'
_diffrn_ambient_temperature 298
_diffrn_measurement_device 'Crystal Logic Dual Goniometer diffractometer'
_diffrn_measurement_method 'theta-2theta scans'
_diffrn_radiation_monochromator graphite
_diffrn_radiation_source 'fine-focus sealed tube'
_diffrn_radiation_type MoK\a
_diffrn_radiation_wavelength 0.71073
_diffrn_reflns_av_R_equivalents 0.0322
_diffrn_reflns_av_sigmaI/netI 0.0598
_diffrn_reflns_limit_h_max 14
_diffrn_reflns_limit_h_min -13
_diffrn_reflns_limit_k_max 0
_diffrn_reflns_limit_k_min -14
_diffrn_reflns_limit_l_max 18
_diffrn_reflns_limit_l_min -17
_diffrn_reflns_number 7161
_diffrn_reflns_theta_max 25.00
_diffrn_reflns_theta_min 1.46
_diffrn_standards_decay_% 2.9
_diffrn_standards_interval_count 97
_diffrn_standards_number 3
_exptl_absorpt_coefficient_mu 1.427
_exptl_absorpt_correction_type none
_exptl_crystal_colour blue
_exptl_crystal_density_diffrn 1.444
_exptl_crystal_density_meas 1.42
_exptl_crystal_density_method 'floating method'
_exptl_crystal_description parallelipiped
_exptl_crystal_F_000 871
_exptl_crystal_size_max 0.60
_exptl_crystal_size_mid 0.30
_exptl_crystal_size_min 0.20
_refine_diff_density_max 0.458
_refine_diff_density_min -0.338
_refine_diff_density_rms 0.075
_refine_ls_extinction_method none
_refine_ls_goodness_of_fit_all 1.159
_refine_ls_goodness_of_fit_obs 1.221
_refine_ls_matrix_type full
_refine_ls_number_parameters 615
_refine_ls_number_reflns 6651
_refine_ls_number_restraints 0
_refine_ls_restrained_S_all 1.180
_refine_ls_restrained_S_obs 1.221
_refine_ls_R_factor_all 0.0710
_refine_ls_R_factor_obs 0.0458
_refine_ls_shift/esd_max 0.738
_refine_ls_shift/esd_mean 0.031
_refine_ls_structure_factor_coef Fsqd
_refine_ls_weighting_details 'w=1/[\s^2^(Fo^2^)+(0.0000P)^2^+2.4010P] where P=(Fo^2^+2Fc^2^)/3'
_refine_ls_weighting_scheme calc
_refine_ls_wR_factor_all 0.1077
_refine_ls_wR_factor_obs 0.0966
_reflns_number_observed 5258
_reflns_number_total 6807
_reflns_observed_criterion >2sigma(I)
_cod_data_source_file ic991169k_3.cif
_cod_data_source_block shel93
_cod_depositor_comments
;
The following automatic conversions were performed:

'_refine_ls_weighting_scheme' value 'calc
w=1/[\s^2^(Fo^2^)+(0.0000P)^2^+2.4010P] where P=(Fo^2^+2Fc^2^)/3' was
changed to 'calc'. New tag '_refine_ls_weighting_details' was
created. The value of the new tag was set to
'w=1/[\s^2^(Fo^2^)+(0.0000P)^2^+2.4010P] where P=(Fo^2^+2Fc^2^)/3'.

Automatic conversion script
Id: cif_fix_values 3143 2015-03-26 13:38:13Z robertas 
;
_cod_original_cell_volume 1932.1(1)
_cod_database_code 4321421

loop_
_symmetry_equiv_pos_as_xyz
'x, y, z'
'-x, -y, -z'

loop_
_atom_site_aniso_label
_atom_site_aniso_U_11
_atom_site_aniso_U_22
_atom_site_aniso_U_33
_atom_site_aniso_U_23
_atom_site_aniso_U_13
_atom_site_aniso_U_12
Cu1 0.0227(3) 0.0246(3) 0.0300(3) 0.0086(3) 0.0057(3) 0.0065(3)
Cu2 0.0229(2) 0.0278(2) 0.0296(3) 0.0070(2) 0.0024(2) 0.0039(2)
Cu3 0.0266(2) 0.0248(2) 0.0331(3) 0.0063(2) 0.0032(2) 0.0045(2)
N1 0.027(2) 0.032(2) 0.035(2) 0.0142(15) 0.0073(14) 0.0068(14)
O1 0.0242(13) 0.0250(13) 0.0275(13) 0.0083(11) 0.0044(10) 0.0058(11)
O2 0.0301(14) 0.0268(14) 0.0303(14) 0.0084(11) -0.0005(11) 0.0058(11)
N2 0.037(2) 0.029(2) 0.038(2) 0.0111(15) 0.0087(15) 0.0151(15)
O3 0.0230(12) 0.0253(13) 0.0300(13) 0.0086(11) 0.0047(10) 0.0061(11)
O4 0.0269(13) 0.0316(14) 0.0346(15) 0.0134(12) 0.0007(11) 0.0065(11)
O5 0.028(2) 0.046(2) 0.030(2) 0.0111(14) 0.0039(13) 0.0140(14)
O6 0.0271(14) 0.044(2) 0.038(2) 0.0057(14) -0.0011(12) 0.0011(13)
O7 0.046(2) 0.078(3) 0.058(2) 0.037(2) -0.009(2) 0.005(2)
O8 0.039(2) 0.035(2) 0.041(2) 0.0025(13) 0.0010(13) 0.0049(14)
O9 0.074(2) 0.058(2) 0.036(2) 0.017(2) 0.004(2) 0.020(2)
O10 0.097(3) 0.058(2) 0.054(2) 0.012(2) -0.010(2) 0.045(2)
C1 0.032(2) 0.037(2) 0.045(3) 0.014(2) 0.007(2) 0.000(2)
C2 0.035(3) 0.060(3) 0.060(3) 0.027(3) 0.023(2) 0.006(2)
C3 0.053(3) 0.053(3) 0.054(3) 0.016(3) 0.030(2) 0.017(3)
C4 0.041(2) 0.041(3) 0.039(2) 0.012(2) 0.014(2) 0.006(2)
C5 0.029(2) 0.029(2) 0.033(2) 0.012(2) 0.006(2) 0.009(2)
C6 0.022(2) 0.024(2) 0.028(2) 0.006(2) 0.0016(14) 0.0040(15)
C7 0.031(2) 0.032(2) 0.036(2) 0.015(2) 0.007(2) 0.012(2)
C8 0.042(3) 0.041(3) 0.059(3) 0.015(2) 0.014(2) 0.020(2)
C9 0.050(3) 0.058(3) 0.079(4) 0.027(3) 0.026(3) 0.034(3)
C10 0.072(4) 0.046(3) 0.062(3) 0.014(3) 0.022(3) 0.038(3)
C11 0.052(3) 0.035(2) 0.051(3) 0.011(2) 0.010(2) 0.018(2)
C12 0.020(2) 0.029(2) 0.031(2) 0.010(2) 0.0023(14) 0.006(2)
C13 0.066(4) 0.038(3) 0.054(3) 0.020(3) -0.017(3) 0.011(3)
C14 0.071(4) 0.061(4) 0.065(4) 0.026(3) -0.023(3) 0.018(3)
C15 0.050(3) 0.053(3) 0.046(3) 0.026(2) -0.001(2) 0.015(3)
C16 0.077(5) 0.087(6) 0.087(6) 0.046(5) -0.033(4) 0.011(4)
C21 0.028(2) 0.039(2) 0.044(3) 0.008(2) -0.005(2) 0.014(2)
C22 0.032(2) 0.036(2) 0.049(3) 0.003(2) -0.009(2) 0.014(2)
C23 0.047(3) 0.042(3) 0.070(4) 0.018(3) -0.005(3) 0.012(2)
C24 0.055(3) 0.039(3) 0.109(5) 0.023(3) -0.009(4) -0.002(3)
C25 0.053(4) 0.047(4) 0.122(7) 0.008(4) -0.020(4) 0.000(3)
C26 0.072(5) 0.073(5) 0.063(4) -0.017(4) -0.026(4) 0.027(4)
C27 0.050(3) 0.065(4) 0.051(3) 0.001(3) -0.009(3) 0.020(3)
C28 0.036(2) 0.033(2) 0.037(2) 0.005(2) 0.006(2) 0.014(2)
C29 0.043(2) 0.035(2) 0.031(2) 0.005(2) 0.002(2) 0.009(2)
C30 0.066(4) 0.042(3) 0.058(4) 0.015(3) -0.003(3) 0.001(3)
C31 0.075(4) 0.046(4) 0.082(5) 0.006(3) -0.019(4) -0.011(3)
C32 0.097(5) 0.066(4) 0.055(4) -0.017(4) -0.028(4) 0.004(4)
C33 0.122(6) 0.093(5) 0.037(3) 0.019(3) -0.014(3) 0.024(5)
C34 0.078(4) 0.049(3) 0.047(3) 0.015(3) -0.001(3) 0.003(3)
C35 0.096(5) 0.081(5) 0.068(4) 0.036(4) 0.000(4) 0.043(4)
C36 0.115(6) 0.125(6) 0.123(6) 0.087(6) 0.041(5) 0.078(5)
O11 0.106(3) 0.057(2) 0.069(3) 0.021(2) 0.006(2) 0.023(2)
C37 0.155(8) 0.141(8) 0.116(7) 0.081(7) 0.040(6) 0.081(7)
C38 0.122(7) 0.075(5) 0.109(6) 0.048(5) 0.021(5) 0.032(5)
C39 0.154(9) 0.072(5) 0.064(5) 0.012(4) 0.017(5) 0.032(6)
C40 0.217(15) 0.106(8) 0.079(6) 0.045(6) 0.044(8) 0.071(9)

loop_
_atom_site_label
_atom_site_type_symbol
_atom_site_fract_x
_atom_site_fract_y
_atom_site_fract_z
_atom_site_U_iso_or_equiv
_atom_site_thermal_displace_type
_atom_site_occupancy
_atom_site_calc_flag
_atom_site_refinement_flags
_atom_site_disorder_group
Cu1 Cu 0.0000 0.5000 0.5000 0.0284(2) Uani 1 d S .
Cu2 Cu 0.27106(4) 0.73434(4) 0.53944(3) 0.03149(13) Uani 1 d . .
Cu3 Cu -0.07647(4) 0.21542(4) 0.32617(3) 0.03297(13) Uani 1 d . .
N1 N 0.3417(3) 0.6967(3) 0.4252(2) 0.0338(7) Uani 1 d . .
O1 O 0.1197(2) 0.5895(2) 0.4403(2) 0.0286(6) Uani 1 d . .
O2 O 0.0586(2) 0.4130(2) 0.2892(2) 0.0333(6) Uani 1 d . .
N2 N 0.0629(3) 0.1791(3) 0.3018(2) 0.0356(8) Uani 1 d . .
O3 O 0.0448(2) 0.3580(2) 0.4472(2) 0.0291(6) Uani 1 d . .
O4 O 0.2547(2) 0.4871(3) 0.5008(2) 0.0341(6) Uani 1 d . .
O5 O -0.1877(3) 0.2822(3) 0.3614(2) 0.0376(7) Uani 1 d . .
O6 O 0.4284(2) 0.8729(3) 0.6219(2) 0.0462(8) Uani 1 d . .
O7 O 0.4114(3) 0.8487(4) 0.7582(3) 0.0677(10) Uani 1 d . .
O8 O -0.1806(3) 0.0773(3) 0.2032(2) 0.0473(8) Uani 1 d . .
O9 O -0.2682(3) -0.0615(3) 0.2692(2) 0.0614(9) Uani 1 d . .
O10 O 0.2397(4) 0.9163(4) 0.5393(3) 0.0716(11) Uani 1 d . .
C1 C 0.4487(4) 0.7719(5) 0.4136(3) 0.0449(11) Uani 1 d . .
C2 C 0.4866(4) 0.7295(5) 0.3309(4) 0.0565(13) Uani 1 d . .
C3 C 0.4131(5) 0.6061(5) 0.2589(4) 0.0577(14) Uani 1 d . .
C4 C 0.3041(4) 0.5286(5) 0.2706(3) 0.0464(11) Uani 1 d . .
C5 C 0.2691(3) 0.5759(4) 0.3543(3) 0.0321(8) Uani 1 d . .
C6 C 0.1508(3) 0.5007(4) 0.3758(3) 0.0288(8) Uani 1 d . .
C7 C 0.1679(3) 0.2882(4) 0.3530(3) 0.0338(9) Uani 1 d . .
C8 C 0.2771(4) 0.2898(5) 0.3418(4) 0.0485(11) Uani 1 d . .
C9 C 0.2791(5) 0.1775(5) 0.2775(4) 0.0593(14) Uani 1 d . .
C10 C 0.1709(5) 0.0664(5) 0.2258(4) 0.0582(14) Uani 1 d . .
C11 C 0.0653(5) 0.0702(5) 0.2390(3) 0.0488(11) Uani 1 d . .
C12 C 0.1539(3) 0.4051(4) 0.4211(3) 0.0295(8) Uani 1 d . .
C13 C 0.0079(6) 0.4733(5) 0.2474(4) 0.0587(15) Uani 1 d . .
C14 C -0.0977(7) 0.3711(7) 0.1685(5) 0.072(2) Uani 1 d . .
C15 C 0.2569(5) 0.4360(6) 0.5714(4) 0.0516(12) Uani 1 d . .
C16 C 0.3774(7) 0.5141(10) 0.6358(7) 0.093(3) Uani 1 d . .
C21 C 0.4637(4) 0.9075(4) 0.7110(3) 0.0409(10) Uani 1 d . .
C22 C 0.5818(4) 1.0337(4) 0.7607(3) 0.0454(11) Uani 1 d . .
C23 C 0.6556(5) 1.0903(5) 0.7099(4) 0.0592(14) Uani 1 d . .
C24 C 0.7645(5) 1.2046(6) 0.7563(6) 0.081(2) Uani 1 d . .
C25 C 0.7986(6) 1.2639(6) 0.8536(7) 0.093(3) Uani 1 d . .
C26 C 0.7268(7) 1.2116(8) 0.9051(6) 0.088(2) Uani 1 d . .
C27 C 0.6160(5) 1.0934(6) 0.8600(4) 0.066(2) Uani 1 d . .
C28 C -0.2603(4) -0.0324(4) 0.2006(3) 0.0396(10) Uani 1 d . .
C29 C -0.3463(4) -0.1286(4) 0.1047(3) 0.0425(10) Uani 1 d . .
C30 C -0.4245(5) -0.2559(5) 0.0899(4) 0.067(2) Uani 1 d . .
C31 C -0.5066(6) -0.3449(6) 0.0051(5) 0.091(2) Uani 1 d . .
C32 C -0.5138(7) -0.3089(7) -0.0674(5) 0.101(3) Uani 1 d . .
C33 C -0.4382(7) -0.1828(8) -0.0554(4) 0.098(3) Uani 1 d . .
C34 C -0.3547(6) -0.0935(6) 0.0300(4) 0.070(2) Uani 1 d . .
C35 C 0.1363(7) 0.9111(8) 0.4909(6) 0.080(2) Uani 1 d . .
C36 C 0.1655(7) 1.0352(8) 0.4818(6) 0.101(2) Uani 1 d . .
H36A H 0.0954(14) 1.0268(18) 0.4457(29) 0.138(17) Uiso 1 calc R .
H36B H 0.2298(30) 1.0535(26) 0.4491(31) 0.138(17) Uiso 1 calc R .
H36C H 0.1906(41) 1.1065(11) 0.5445(6) 0.138(17) Uiso 1 calc R .
O11 O 0.1100(4) 0.2452(4) 0.9024(3) 0.0858(13) Uani 1 d . .
C37 C 0.1283(8) 0.2817(9) 0.7618(6) 0.123(3) Uani 1 d . .
H37A H 0.1587(51) 0.3517(10) 0.7409(6) 0.181(24) Uiso 1 calc R .
H37B H 0.0421(9) 0.2316(52) 0.7380(6) 0.181(24) Uiso 1 calc R .
H37C H 0.1646(49) 0.2245(51) 0.7376(7) 0.181(24) Uiso 1 calc R .
C38 C 0.1581(8) 0.3388(8) 0.8668(6) 0.104(2) Uani 1 d . .
H38A H 0.2453(8) 0.3853(8) 0.8903(6) 0.184(30) Uiso 1 calc R .
H38B H 0.1281(8) 0.4033(8) 0.8909(6) 0.184(30) Uiso 1 calc R .
C39 C 0.1392(12) 0.2914(9) 1.0022(6) 0.110(3) Uani 1 d . .
C40 C 0.0850(16) 0.1853(11) 1.0319(8) 0.133(4) Uani 1 d . .
HO5 H 0.2333(41) 0.7440(46) 0.6781(32) 0.038(15) Uiso 1 d . .
H1 H 0.4914(36) 0.8464(41) 0.4605(28) 0.031(11) Uiso 1 d . .
H2 H 0.5572(44) 0.7766(48) 0.3239(34) 0.056(14) Uiso 1 d . .
H3 H 0.4390(41) 0.5718(46) 0.2056(34) 0.052(13) Uiso 1 d . .
H4 H 0.2561(40) 0.4461(46) 0.2245(32) 0.045(13) Uiso 1 d . .
H8 H 0.3416(45) 0.3647(51) 0.3787(36) 0.062(16) Uiso 1 d . .
H9 H 0.3528(43) 0.1772(46) 0.2670(33) 0.056(14) Uiso 1 d . .
H10 H 0.1682(45) -0.0065(53) 0.1820(36) 0.063(16) Uiso 1 d . .
H11 H -0.0105(36) 0.0021(40) 0.2081(28) 0.029(10) Uiso 1 d . .
H13A H 0.0641(58) 0.5222(67) 0.2299(46) 0.094(24) Uiso 1 d . .
H13B H -0.0083(51) 0.5363(61) 0.2943(42) 0.079(20) Uiso 1 d . .
H14A H -0.1259(47) 0.4080(53) 0.1399(38) 0.065(17) Uiso 1 d . .
H14B H -0.1554(78) 0.3181(91) 0.1918(62) 0.158(37) Uiso 1 d . .
H14C H -0.0782(65) 0.3132(78) 0.1201(53) 0.119(30) Uiso 1 d . .
H15A H 0.2281(48) 0.3447(58) 0.5387(38) 0.071(17) Uiso 1 d . .
H15B H 0.1999(51) 0.4493(56) 0.6075(40) 0.077(19) Uiso 1 d . .
H16A H 0.3783(50) 0.4749(56) 0.6765(42) 0.073(18) Uiso 1 d . .
H16B H 0.4139(76) 0.5996(87) 0.6616(59) 0.137(35) Uiso 1 d . .
H16C H 0.4149(84) 0.4725(97) 0.5952(66) 0.161(49) Uiso 1 d . .
H23 H 0.6328(53) 1.0528(61) 0.6389(44) 0.091(20) Uiso 1 d . .
H24 H 0.8129(66) 1.2500(77) 0.7162(52) 0.127(28) Uiso 1 d . .
H25 H 0.8671(71) 1.3421(80) 0.8934(55) 0.131(28) Uiso 1 d . .
H26 H 0.7258(60) 1.2165(68) 0.9611(47) 0.095(25) Uiso 1 d . .
H27 H 0.5683(41) 1.0517(46) 0.8982(32) 0.047(14) Uiso 1 d . .
H30 H -0.4124(45) -0.2715(51) 0.1374(36) 0.057(16) Uiso 1 d . .
H31 H -0.5574(57) -0.4308(66) -0.0025(45) 0.098(21) Uiso 1 d . .
H32 H -0.5674(60) -0.3702(69) -0.1223(49) 0.107(23) Uiso 1 d . .
H33 H -0.4444(58) -0.1619(66) -0.1023(47) 0.093(22) Uiso 1 d . .
H34 H -0.3024(41) -0.0117(48) 0.0405(32) 0.048(13) Uiso 1 d . .
H35A H 0.1013(62) 0.8379(71) 0.4324(52) 0.105(26) Uiso 1 d . .
H35B H 0.0966(71) 0.9138(81) 0.5341(58) 0.140(34) Uiso 1 d . .
H39A H 0.1175(77) 0.3642(91) 1.0294(61) 0.144(35) Uiso 1 d . .
H39B H 0.2311(86) 0.3293(97) 1.0175(67) 0.165(43) Uiso 1 d . .
H40A H 0.1111(89) 0.1283(99) 1.0027(69) 0.154(45) Uiso 1 d . .
H40B H -0.0149(103) 0.1524(113) 1.0061(81) 0.202(58) Uiso 1 d . .
H40C H 0.0849(100) 0.2156(112) 1.1023(84) 0.207(49) Uiso 1 d . .

loop_
_atom_type_symbol
_atom_type_description
_atom_type_scat_dispersion_real
_atom_type_scat_dispersion_imag
_atom_type_scat_source
C C 0.0033 0.0016 'International Tables Vol C Tables 4.2.6.8 and 6.1.1.4'
H H 0.0000 0.0000 'International Tables Vol C Tables 4.2.6.8 and 6.1.1.4'
N N 0.0061 0.0033 'International Tables Vol C Tables 4.2.6.8 and 6.1.1.4'
O O 0.0106 0.0060 'International Tables Vol C Tables 4.2.6.8 and 6.1.1.4'
Cu Cu 0.3201 1.2651 'International Tables Vol C Tables 4.2.6.8 and 6.1.1.4'

loop_
_geom_angle_atom_site_label_1
_geom_angle_atom_site_label_2
_geom_angle_atom_site_label_3
_geom_angle
_geom_angle_site_symmetry_1
_geom_angle_site_symmetry_3
_geom_angle_publ_flag
O1 Cu1 O1 180.0 2_566 . ?
O1 Cu1 O3 95.10(11) 2_566 . ?
O1 Cu1 O3 84.91(10) . . ?
O1 Cu1 O3 84.91(10) 2_566 2_566 ?
O1 Cu1 O3 95.09(10) . 2_566 ?
O3 Cu1 O3 180.0 . 2_566 ?
O5 Cu2 O6 97.63(13) 2_566 . ?
O5 Cu2 N1 163.67(14) 2_566 . ?
O6 Cu2 N1 91.54(13) . . ?
O5 Cu2 O1 89.71(12) 2_566 . ?
O6 Cu2 O1 172.55(11) . . ?
N1 Cu2 O1 81.03(12) . . ?
O5 Cu2 O10 94.03(14) 2_566 . ?
O6 Cu2 O10 84.34(14) . . ?
N1 Cu2 O10 100.32(14) . . ?
O1 Cu2 O10 96.43(12) . . ?
O5 Cu3 O8 95.11(13) . . ?
O5 Cu3 N2 169.68(13) . . ?
O8 Cu3 N2 93.39(13) . . ?
O5 Cu3 O3 89.90(12) . . ?
O8 Cu3 O3 174.32(11) . . ?
N2 Cu3 O3 81.36(12) . . ?
C1 N1 C5 119.3(4) . . ?
C1 N1 Cu2 128.8(3) . . ?
C5 N1 Cu2 111.9(2) . . ?
C6 O1 Cu1 110.1(2) . . ?
C6 O1 Cu2 107.4(2) . . ?
Cu1 O1 Cu2 110.65(12) . . ?
C6 O2 C13 116.0(3) . . ?
C11 N2 C7 119.1(4) . . ?
C11 N2 Cu3 130.0(3) . . ?
C7 N2 Cu3 110.8(3) . . ?
C12 O3 Cu1 109.8(2) . . ?
C12 O3 Cu3 105.7(2) . . ?
Cu1 O3 Cu3 109.61(12) . . ?
C12 O4 C15 115.1(3) . . ?
Cu3 O5 Cu2 124.8(2) . 2_566 ?
C21 O6 Cu2 126.5(3) . . ?
C28 O8 Cu3 118.4(3) . . ?
C35 O10 Cu2 128.2(4) . . ?
N1 C1 C2 121.8(4) . . ?
C3 C2 C1 119.0(4) . . ?
C4 C3 C2 119.4(5) . . ?
C3 C4 C5 119.6(4) . . ?
N1 C5 C4 120.8(4) . . ?
N1 C5 C6 114.3(3) . . ?
C4 C5 C6 124.8(4) . . ?
O1 C6 O2 112.3(3) . . ?
O1 C6 C5 109.6(3) . . ?
O2 C6 C5 110.6(3) . . ?
O1 C6 C12 106.9(3) . . ?
O2 C6 C12 103.2(3) . . ?
C5 C6 C12 114.2(3) . . ?
N2 C7 C8 121.1(4) . . ?
N2 C7 C12 114.4(3) . . ?
C8 C7 C12 124.5(4) . . ?
C7 C8 C9 119.6(5) . . ?
C10 C9 C8 118.7(5) . . ?
C11 C10 C9 119.5(5) . . ?
N2 C11 C10 122.1(5) . . ?
O3 C12 O4 113.1(3) . . ?
O3 C12 C7 109.0(3) . . ?
O4 C12 C7 110.4(3) . . ?
O3 C12 C6 106.4(3) . . ?
O4 C12 C6 104.2(3) . . ?
C7 C12 C6 113.7(3) . . ?
O2 C13 C14 110.2(5) . . ?
O4 C15 C16 108.3(5) . . ?
O7 C21 O6 126.2(4) . . ?
O7 C21 C22 119.0(4) . . ?
O6 C21 C22 114.8(4) . . ?
C23 C22 C27 119.2(5) . . ?
C23 C22 C21 121.7(4) . . ?
C27 C22 C21 119.0(5) . . ?
C22 C23 C24 121.1(6) . . ?
C25 C24 C23 120.1(7) . . ?
C26 C25 C24 119.9(6) . . ?
C25 C26 C27 121.5(7) . . ?
C22 C27 C26 118.1(7) . . ?
O9 C28 O8 124.5(4) . . ?
O9 C28 C29 120.3(4) . . ?
O8 C28 C29 115.1(4) . . ?
C30 C29 C34 117.3(5) . . ?
C30 C29 C28 120.0(4) . . ?
C34 C29 C28 122.6(4) . . ?
C31 C30 C29 121.9(6) . . ?
C32 C31 C30 120.1(6) . . ?
C31 C32 C33 119.8(6) . . ?
C32 C33 C34 120.0(7) . . ?
C33 C34 C29 120.9(6) . . ?
O10 C35 C36 111.4(6) . . ?
C38 O11 C39 116.3(6) . . ?
O11 C38 C37 112.9(7) . . ?
O11 C39 C40 111.8(8) . . ?

loop_
_geom_bond_atom_site_label_1
_geom_bond_atom_site_label_2
_geom_bond_distance
_geom_bond_site_symmetry_2
_geom_bond_publ_flag
Cu1 O1 1.947(2) 2_566 ?
Cu1 O1 1.947(2) . ?
Cu1 O3 1.949(3) . ?
Cu1 O3 1.949(3) 2_566 ?
Cu2 O5 1.913(3) 2_566 ?
Cu2 O6 1.943(3) . ?
Cu2 N1 1.996(3) . ?
Cu2 O1 2.004(2) . ?
Cu2 O10 2.408(4) . ?
Cu3 O5 1.891(3) . ?
Cu3 O8 1.932(3) . ?
Cu3 N2 1.986(3) . ?
Cu3 O3 1.993(2) . ?
N1 C1 1.338(5) . ?
N1 C5 1.347(5) . ?
O1 C6 1.384(4) . ?
O2 C6 1.427(4) . ?
O2 C13 1.428(6) . ?
N2 C11 1.343(5) . ?
N2 C7 1.344(5) . ?
O3 C12 1.388(4) . ?
O4 C12 1.415(4) . ?
O4 C15 1.438(5) . ?
O5 Cu2 1.913(3) 2_566 ?
O6 C21 1.270(5) . ?
O7 C21 1.228(5) . ?
O8 C28 1.282(5) . ?
O9 C28 1.226(5) . ?
O10 C35 1.423(7) . ?
C1 C2 1.375(7) . ?
C2 C3 1.372(7) . ?
C3 C4 1.367(6) . ?
C4 C5 1.380(6) . ?
C5 C6 1.512(5) . ?
C6 C12 1.572(5) . ?
C7 C8 1.376(6) . ?
C7 C12 1.518(5) . ?
C8 C9 1.379(7) . ?
C9 C10 1.376(7) . ?
C10 C11 1.361(7) . ?
C13 C14 1.466(7) . ?
C15 C16 1.461(8) . ?
C21 C22 1.513(6) . ?
C22 C23 1.370(7) . ?
C22 C27 1.383(7) . ?
C23 C24 1.385(7) . ?
C24 C25 1.356(11) . ?
C25 C26 1.343(11) . ?
C26 C27 1.417(9) . ?
C28 C29 1.499(5) . ?
C29 C30 1.375(7) . ?
C29 C34 1.375(7) . ?
C30 C31 1.360(8) . ?
C31 C32 1.350(10) . ?
C32 C33 1.368(10) . ?
C33 C34 1.372(8) . ?
C35 C36 1.466(9) . ?
O11 C38 1.373(8) . ?
O11 C39 1.396(9) . ?
C37 C38 1.463(10) . ?
C39 C40 1.443(13) . ?
